data_7110213
loop_
_publ_author_name
'Peng Cui'
'Thomas P. Spaniol'
'Laurent Maron'
'Jun Okuda'

_publ_section_title
;
 An ion pair scandium hydride supported by a dianionic (NNNN)-type
 macrocycle ligand
;
_journal_name_full Chem.Commun.
_journal_page_first 424
_journal_paper_doi 10.1039/c3cc47805j
_journal_volume 50
_journal_year 2014
_chemical_formula_moiety 'C22 H50 N8 Sc2'
_chemical_formula_sum 'C22 H50 N8 Sc2'
_chemical_formula_weight 516.62
_chemical_name_systematic
;
 ?
;
_space_group_IT_number 14
_symmetry_cell_setting monoclinic
_symmetry_space_group_name_Hall '-P 2ybc'
_symmetry_space_group_name_H-M 'P 1 21/c 1'
_atom_sites_solution_hydrogens geom
_atom_sites_solution_primary direct
_atom_sites_solution_secondary difmap
_audit_creation_method SHELXL-97
_cell_angle_alpha 90.00
_cell_angle_beta 90.8428(10)
_cell_angle_gamma 90.00
_cell_formula_units_Z 4
_cell_length_a 14.1746(9)
_cell_length_b 11.2268(7)
_cell_length_c 17.1826(10)
_cell_measurement_reflns_used 5912
_cell_measurement_temperature 100(2)
_cell_measurement_theta_max 28.08
_cell_measurement_theta_min 2.37
_cell_volume 2734.1(3)
_computing_cell_refinement 'Bruker SAINT'
_computing_data_collection 'Bruker APEX'
_computing_data_reduction 'Bruker SAINT'
_computing_molecular_graphics 'ORTEP-III (Farrugia, 1999)'
_computing_structure_refinement 'SHELXL-97 (Sheldrick, 1997)'
_computing_structure_solution 'SIR-92 (Altomare 1992)'
_diffrn_ambient_temperature 100(2)
_diffrn_measured_fraction_theta_full 0.994
_diffrn_measured_fraction_theta_max 0.994
_diffrn_measurement_device_type 'Bruker APEX-I CCD'
_diffrn_measurement_method '\w scans'
_diffrn_radiation_monochromator 'multilayer optics'
_diffrn_radiation_source microsource
_diffrn_radiation_type MoK\a
_diffrn_radiation_wavelength 0.71073
_diffrn_reflns_av_R_equivalents 0.0834
_diffrn_reflns_av_sigmaI/netI 0.0605
_diffrn_reflns_limit_h_max 18
_diffrn_reflns_limit_h_min -18
_diffrn_reflns_limit_k_max 15
_diffrn_reflns_limit_k_min -14
_diffrn_reflns_limit_l_max 22
_diffrn_reflns_limit_l_min -22
_diffrn_reflns_number 37144
_diffrn_reflns_theta_full 28.43
_diffrn_reflns_theta_max 28.43
_diffrn_reflns_theta_min 1.44
_exptl_absorpt_coefficient_mu 0.521
_exptl_absorpt_correction_T_max 0.9121
_exptl_absorpt_correction_T_min 0.8387
_exptl_absorpt_correction_type multi-scan
_exptl_absorpt_process_details 'Mulabs Platon'
_exptl_crystal_colour colourless
_exptl_crystal_density_diffrn 1.255
_exptl_crystal_density_method 'not measured'
_exptl_crystal_description block
_exptl_crystal_F_000 1120
_exptl_crystal_size_max 0.35
_exptl_crystal_size_mid 0.20
_exptl_crystal_size_min 0.18
_refine_diff_density_max 1.150
_refine_diff_density_min -0.603
_refine_diff_density_rms 0.072
_refine_ls_extinction_method none
_refine_ls_goodness_of_fit_ref 1.002
_refine_ls_hydrogen_treatment mixed
_refine_ls_matrix_type full
_refine_ls_number_parameters 298
_refine_ls_number_reflns 6838
_refine_ls_number_restraints 0
_refine_ls_restrained_S_all 1.002
_refine_ls_R_factor_all 0.0542
_refine_ls_R_factor_gt 0.0433
_refine_ls_shift/su_max 0.001
_refine_ls_shift/su_mean 0.000
_refine_ls_structure_factor_coef Fsqd
_refine_ls_weighting_details 'calc w=1/[\s^2^(Fo^2^)+(0.0595P)^2^+0.0000P] where P=(Fo^2^+2Fc^2^)/3'
_refine_ls_weighting_scheme calc
_refine_ls_wR_factor_gt 0.1118
_refine_ls_wR_factor_ref 0.1187
_reflns_number_gt 5477
_reflns_number_total 6838
_reflns_threshold_expression >2sigma(I)
_cod_data_source_file c3cc47805j.txt
_cod_data_source_block 5
_cod_original_sg_symbol_H-M 'P 1 21/C 1'
_cod_database_code 7110213

loop_
_symmetry_equiv_pos_as_xyz
'x, y, z'
'-x, y+1/2, -z+1/2'
'-x, -y, -z'
'x, -y-1/2, z-1/2'

loop_
_atom_site_label
_atom_site_type_symbol
_atom_site_fract_x
_atom_site_fract_y
_atom_site_fract_z
_atom_site_U_iso_or_equiv
_atom_site_adp_type
_atom_site_occupancy
_atom_site_symmetry_multiplicity
_atom_site_calc_flag
_atom_site_refinement_flags
Sc1 Sc 0.33913(2) -0.19448(3) 0.67188(2) 0.01367(10) Uani 1 1 d .
Sc2 Sc 0.19718(2) 0.04576(3) 0.66027(2) 0.01327(10) Uani 1 1 d .
H1 H 0.2134(15) -0.1241(19) 0.6960(13) 0.027(6) Uiso 1 1 d .
N1 N 0.32462(11) -0.02611(14) 0.59874(9) 0.0160(3) Uani 1 1 d .
N2 N 0.24291(11) -0.27070(15) 0.56987(10) 0.0204(4) Uani 1 1 d .
N3 N 0.42841(11) -0.30208(14) 0.60804(10) 0.0192(4) Uani 1 1 d .
N4 N 0.48634(11) -0.10785(14) 0.68833(10) 0.0179(3) Uani 1 1 d .
N5 N 0.05806(11) 0.04874(15) 0.62090(10) 0.0220(4) Uani 1 1 d .
N6 N 0.10673(11) 0.01990(15) 0.77677(10) 0.0206(4) Uani 1 1 d .
N7 N 0.22979(11) 0.19650(14) 0.72622(10) 0.0192(4) Uani 1 1 d .
N8 N 0.18765(11) 0.20566(14) 0.56395(10) 0.0185(4) Uani 1 1 d .
C1 C 0.34115(14) -0.26658(18) 0.79483(12) 0.0204(4) Uani 1 1 d .
H1A H 0.4045 -0.2965 0.8100 0.025 Uiso 1 1 calc R
H1B H 0.3211 -0.2055 0.8327 0.025 Uiso 1 1 calc R
C2 C 0.26929(15) -0.36810(19) 0.78836(13) 0.0269(5) Uani 1 1 d .
H2A H 0.2054 -0.3348 0.7851 0.040 Uiso 1 1 calc R
H2B H 0.2749 -0.4194 0.8343 0.040 Uiso 1 1 calc R
H2C H 0.2816 -0.4150 0.7415 0.040 Uiso 1 1 calc R
C3 C 0.32106(14) -0.08062(18) 0.52077(12) 0.0199(4) Uani 1 1 d .
H3A H 0.3814 -0.1221 0.5110 0.024 Uiso 1 1 calc R
H3B H 0.3132 -0.0174 0.4810 0.024 Uiso 1 1 calc R
C4 C 0.23967(14) -0.16930(19) 0.51318(12) 0.0230(4) Uani 1 1 d .
H4A H 0.1796 -0.1257 0.5199 0.028 Uiso 1 1 calc R
H4B H 0.2393 -0.2024 0.4598 0.028 Uiso 1 1 calc R
C5 C 0.29283(15) -0.3773(2) 0.53931(14) 0.0283(5) Uani 1 1 d .
H5A H 0.2689 -0.3947 0.4861 0.034 Uiso 1 1 calc R
H5B H 0.2783 -0.4468 0.5725 0.034 Uiso 1 1 calc R
C6 C 0.39842(15) -0.36101(19) 0.53697(13) 0.0263(5) Uani 1 1 d .
H6A H 0.4299 -0.4394 0.5326 0.032 Uiso 1 1 calc R
H6B H 0.4155 -0.3122 0.4913 0.032 Uiso 1 1 calc R
C7 C 0.52892(14) -0.28635(19) 0.61257(13) 0.0231(4) Uani 1 1 d .
H7A H 0.5514 -0.2481 0.5644 0.028 Uiso 1 1 calc R
H7B H 0.5603 -0.3648 0.6178 0.028 Uiso 1 1 calc R
C8 C 0.55363(13) -0.20869(18) 0.68260(13) 0.0231(5) Uani 1 1 d .
H8A H 0.5514 -0.2571 0.7307 0.028 Uiso 1 1 calc R
H8B H 0.6186 -0.1775 0.6774 0.028 Uiso 1 1 calc R
C9 C 0.49894(13) -0.02446(18) 0.62245(12) 0.0200(4) Uani 1 1 d .
H9A H 0.5138 -0.0701 0.5749 0.024 Uiso 1 1 calc R
H9B H 0.5526 0.0295 0.6340 0.024 Uiso 1 1 calc R
C10 C 0.41016(13) 0.04865(17) 0.60838(12) 0.0186(4) Uani 1 1 d .
H10A H 0.4014 0.1035 0.6528 0.022 Uiso 1 1 calc R
H10B H 0.4182 0.0976 0.5610 0.022 Uiso 1 1 calc R
C11 C 0.14477(14) -0.3059(2) 0.58752(14) 0.0285(5) Uani 1 1 d .
H11A H 0.1103 -0.2367 0.6071 0.043 Uiso 1 1 calc R
H11B H 0.1455 -0.3688 0.6271 0.043 Uiso 1 1 calc R
H11C H 0.1136 -0.3355 0.5401 0.043 Uiso 1 1 calc R
C12 C 0.49853(16) -0.04607(19) 0.76352(13) 0.0262(5) Uani 1 1 d .
H12A H 0.4902 -0.1030 0.8061 0.039 Uiso 1 1 calc R
H12B H 0.4515 0.0175 0.7675 0.039 Uiso 1 1 calc R
H12C H 0.5620 -0.0117 0.7669 0.039 Uiso 1 1 calc R
C13 C -0.01697(15) 0.0224(2) 0.67398(14) 0.0353(6) Uani 1 1 d .
H13A H -0.0624 -0.0326 0.6485 0.042 Uiso 1 1 calc R
H13B H -0.0509 0.0969 0.6865 0.042 Uiso 1 1 calc R
C14 C 0.01898(17) -0.0324(2) 0.74707(15) 0.0401(6) Uani 1 1 d .
H14A H -0.0298 -0.0246 0.7874 0.048 Uiso 1 1 calc R
H14B H 0.0293 -0.1184 0.7380 0.048 Uiso 1 1 calc R
C15 C 0.09455(16) 0.1447(2) 0.80384(14) 0.0328(5) Uani 1 1 d .
H15A H 0.0702 0.1448 0.8576 0.039 Uiso 1 1 calc R
H15B H 0.0481 0.1861 0.7698 0.039 Uiso 1 1 calc R
C16 C 0.18700(16) 0.2086(2) 0.80196(13) 0.0277(5) Uani 1 1 d .
H16A H 0.1771 0.2940 0.8136 0.033 Uiso 1 1 calc R
H16B H 0.2299 0.1753 0.8424 0.033 Uiso 1 1 calc R
C17 C 0.23544(15) 0.30911(18) 0.68408(13) 0.0241(5) Uani 1 1 d .
H17A H 0.3004 0.3210 0.6652 0.029 Uiso 1 1 calc R
H17B H 0.2201 0.3758 0.7194 0.029 Uiso 1 1 calc R
C18 C 0.16643(14) 0.30809(17) 0.61527(13) 0.0224(4) Uani 1 1 d .
H18A H 0.1010 0.3016 0.6343 0.027 Uiso 1 1 calc R
H18B H 0.1719 0.3834 0.5857 0.027 Uiso 1 1 calc R
C19 C 0.10636(15) 0.17260(19) 0.51328(12) 0.0266(5) Uani 1 1 d .
H19A H 0.1260 0.1098 0.4765 0.032 Uiso 1 1 calc R
H19B H 0.0862 0.2429 0.4825 0.032 Uiso 1 1 calc R
C20 C 0.02422(14) 0.1280(2) 0.56003(13) 0.0277(5) Uani 1 1 d .
H20A H -0.0093 0.1963 0.5834 0.033 Uiso 1 1 calc R
H20B H -0.0208 0.0851 0.5255 0.033 Uiso 1 1 calc R
C21 C 0.1443(2) -0.0529(3) 0.83947(15) 0.0495(8) Uani 1 1 d .
H21A H 0.0998 -0.0537 0.8826 0.074 Uiso 1 1 calc R
H21B H 0.2047 -0.0200 0.8576 0.074 Uiso 1 1 calc R
H21C H 0.1537 -0.1344 0.8207 0.074 Uiso 1 1 calc R
C22 C 0.26700(15) 0.2385(2) 0.51409(13) 0.0279(5) Uani 1 1 d .
H22A H 0.2825 0.1713 0.4802 0.042 Uiso 1 1 calc R
H22B H 0.3220 0.2585 0.5467 0.042 Uiso 1 1 calc R
H22C H 0.2494 0.3075 0.4822 0.042 Uiso 1 1 calc R

loop_
_atom_site_aniso_label
_atom_site_aniso_U_11
_atom_site_aniso_U_22
_atom_site_aniso_U_33
_atom_site_aniso_U_23
_atom_site_aniso_U_13
_atom_site_aniso_U_12
Sc1 0.01037(17) 0.01368(18) 0.01701(19) -0.00045(14) 0.00229(13) 0.00047(13)
Sc2 0.01027(17) 0.01574(18) 0.01382(19) -0.00058(14) 0.00086(13) 0.00138(13)
N1 0.0138(8) 0.0180(8) 0.0162(8) -0.0003(6) 0.0026(6) -0.0006(6)
N2 0.0147(8) 0.0220(9) 0.0247(9) -0.0026(7) 0.0013(7) -0.0036(7)
N3 0.0140(8) 0.0191(8) 0.0248(9) -0.0029(7) 0.0032(7) 0.0018(6)
N4 0.0156(8) 0.0186(8) 0.0196(9) 0.0008(7) -0.0015(6) -0.0019(6)
N5 0.0129(8) 0.0303(10) 0.0225(9) 0.0003(7) -0.0024(7) -0.0006(7)
N6 0.0198(8) 0.0219(9) 0.0201(9) -0.0001(7) 0.0038(7) 0.0027(7)
N7 0.0186(8) 0.0208(9) 0.0182(9) -0.0026(7) 0.0000(7) -0.0012(7)
N8 0.0185(8) 0.0186(8) 0.0183(9) 0.0016(7) -0.0008(7) 0.0014(6)
C1 0.0186(10) 0.0197(10) 0.0231(11) 0.0018(8) 0.0024(8) 0.0027(8)
C2 0.0234(11) 0.0271(11) 0.0303(12) 0.0037(9) 0.0025(9) -0.0002(9)
C3 0.0181(9) 0.0233(10) 0.0183(10) -0.0011(8) 0.0039(8) 0.0001(8)
C4 0.0190(10) 0.0309(11) 0.0192(10) -0.0032(9) -0.0008(8) -0.0010(8)
C5 0.0269(11) 0.0245(11) 0.0333(13) -0.0121(10) -0.0023(9) -0.0019(9)
C6 0.0255(11) 0.0231(11) 0.0306(12) -0.0099(9) 0.0061(9) 0.0041(9)
C7 0.0154(9) 0.0240(10) 0.0300(12) 0.0032(9) 0.0066(8) 0.0041(8)
C8 0.0111(9) 0.0262(11) 0.0321(12) 0.0046(9) -0.0008(8) 0.0011(8)
C9 0.0138(9) 0.0214(10) 0.0248(11) 0.0015(8) 0.0018(8) -0.0041(7)
C10 0.0161(9) 0.0186(10) 0.0213(10) 0.0014(8) 0.0016(8) -0.0019(7)
C11 0.0186(10) 0.0334(12) 0.0335(13) -0.0005(10) -0.0010(9) -0.0093(9)
C12 0.0281(11) 0.0250(11) 0.0251(12) -0.0007(9) -0.0062(9) -0.0063(9)
C13 0.0137(10) 0.0568(16) 0.0356(14) -0.0045(12) 0.0017(9) -0.0102(10)
C14 0.0272(13) 0.0516(16) 0.0421(15) -0.0005(12) 0.0141(11) -0.0121(11)
C15 0.0330(12) 0.0340(13) 0.0315(13) -0.0073(10) 0.0093(10) 0.0023(10)
C16 0.0343(12) 0.0273(11) 0.0216(11) -0.0076(9) 0.0029(9) -0.0022(9)
C17 0.0250(11) 0.0202(10) 0.0271(11) -0.0026(9) -0.0009(9) -0.0062(8)
C18 0.0215(10) 0.0150(9) 0.0308(12) 0.0020(8) 0.0009(9) 0.0007(8)
C19 0.0327(12) 0.0256(11) 0.0211(11) 0.0028(9) -0.0113(9) 0.0025(9)
C20 0.0197(10) 0.0276(11) 0.0353(13) -0.0039(10) -0.0123(9) 0.0022(9)
C21 0.0571(18) 0.0595(18) 0.0326(14) 0.0217(13) 0.0196(13) 0.0268(14)
C22 0.0286(11) 0.0305(12) 0.0246(11) 0.0112(10) 0.0067(9) 0.0049(9)

loop_
_atom_type_symbol
_atom_type_description
_atom_type_scat_dispersion_real
_atom_type_scat_dispersion_imag
_atom_type_scat_source
C C 0.0033 0.0016 'International Tables Vol C Tables 4.2.6.8 and 6.1.1.4'
H H 0.0000 0.0000 'International Tables Vol C Tables 4.2.6.8 and 6.1.1.4'
N N 0.0061 0.0033 'International Tables Vol C Tables 4.2.6.8 and 6.1.1.4'
Sc Sc 0.2519 0.3716 'International Tables Vol C Tables 4.2.6.8 and 6.1.1.4'

loop_
_geom_angle_atom_site_label_1
_geom_angle_atom_site_label_2
_geom_angle_atom_site_label_3
_geom_angle
N3 Sc1 C1 106.61(7)
N3 Sc1 N1 104.03(6)
C1 Sc1 N1 144.30(7)
N3 Sc1 N4 75.73(6)
C1 Sc1 N4 92.14(6)
N1 Sc1 N4 78.03(6)
N3 Sc1 N2 75.36(6)
C1 Sc1 N2 124.18(7)
N1 Sc1 N2 81.08(6)
N4 Sc1 N2 138.69(6)
N3 Sc1 Sc2 143.44(5)
C1 Sc1 Sc2 109.94(5)
N1 Sc1 Sc2 41.75(4)
N4 Sc1 Sc2 101.96(4)
N2 Sc1 Sc2 84.74(4)
N3 Sc1 H1 153.2(6)
C1 Sc1 H1 86.9(6)
N1 Sc1 H1 73.3(6)
N4 Sc1 H1 127.8(6)
N2 Sc1 H1 77.9(6)
Sc2 Sc1 H1 33.1(6)
N5 Sc2 N7 111.47(7)
N5 Sc2 N1 128.07(7)
N7 Sc2 N1 111.86(6)
N5 Sc2 N6 76.01(6)
N7 Sc2 N6 76.27(6)
N1 Sc2 N6 141.77(6)
N5 Sc2 N8 74.02(6)
N7 Sc2 N8 77.38(6)
N1 Sc2 N8 88.97(6)
N6 Sc2 N8 128.76(6)
N5 Sc2 Sc1 126.58(5)
N7 Sc2 Sc1 119.35(5)
N1 Sc2 Sc1 42.24(4)
N6 Sc2 Sc1 100.30(4)
N8 Sc2 Sc1 130.93(4)
N5 Sc2 H1 102.6(6)
N7 Sc2 H1 125.4(6)
N1 Sc2 H1 73.5(6)
N6 Sc2 H1 72.1(6)
N8 Sc2 H1 155.0(6)
Sc1 Sc2 H1 32.8(6)
C3 N1 C10 110.73(15)
C3 N1 Sc2 123.91(12)
C10 N1 Sc2 113.87(11)
C3 N1 Sc1 99.13(11)
C10 N1 Sc1 109.96(11)
Sc2 N1 Sc1 96.01(6)
C11 N2 C5 108.06(16)
C11 N2 C4 108.41(16)
C5 N2 C4 113.03(17)
C11 N2 Sc1 118.53(13)
C5 N2 Sc1 106.27(12)
C4 N2 Sc1 102.63(11)
C7 N3 C6 112.37(16)
C7 N3 Sc1 120.79(13)
C6 N3 Sc1 122.57(12)
C12 N4 C9 110.99(16)
C12 N4 C8 110.47(16)
C9 N4 C8 110.26(15)
C12 N4 Sc1 113.48(12)
C9 N4 Sc1 106.90(11)
C8 N4 Sc1 104.50(11)
C13 N5 C20 110.06(17)
C13 N5 Sc2 119.78(14)
C20 N5 Sc2 123.22(13)
C21 N6 C14 109.6(2)
C21 N6 C15 110.02(19)
C14 N6 C15 112.68(18)
C21 N6 Sc2 119.47(14)
C14 N6 Sc2 102.65(13)
C15 N6 Sc2 102.24(12)
C16 N7 C17 113.02(16)
C16 N7 Sc2 118.12(13)
C17 N7 Sc2 116.53(12)
C22 N8 C19 108.38(16)
C22 N8 C18 108.41(16)
C19 N8 C18 112.40(16)
C22 N8 Sc2 122.90(12)
C19 N8 Sc2 104.41(12)
C18 N8 Sc2 100.17(11)
C2 C1 Sc1 101.49(13)
C2 C1 H1A 111.5
Sc1 C1 H1A 111.5
C2 C1 H1B 111.5
Sc1 C1 H1B 111.5
H1A C1 H1B 109.3
C1 C2 H2A 109.5
C1 C2 H2B 109.5
H2A C2 H2B 109.5
C1 C2 H2C 109.5
H2A C2 H2C 109.5
H2B C2 H2C 109.5
N1 C3 C4 111.35(16)
N1 C3 H3A 109.4
C4 C3 H3A 109.4
N1 C3 H3B 109.4
C4 C3 H3B 109.4
H3A C3 H3B 108.0
N2 C4 C3 115.06(16)
N2 C4 H4A 108.5
C3 C4 H4A 108.5
N2 C4 H4B 108.5
C3 C4 H4B 108.5
H4A C4 H4B 107.5
N2 C5 C6 112.86(17)
N2 C5 H5A 109.0
C6 C5 H5A 109.0
N2 C5 H5B 109.0
C6 C5 H5B 109.0
H5A C5 H5B 107.8
N3 C6 C5 108.19(17)
N3 C6 H6A 110.1
C5 C6 H6A 110.1
N3 C6 H6B 110.1
C5 C6 H6B 110.1
H6A C6 H6B 108.4
N3 C7 C8 109.25(16)
N3 C7 H7A 109.8
C8 C7 H7A 109.8
N3 C7 H7B 109.8
C8 C7 H7B 109.8
H7A C7 H7B 108.3
N4 C8 C7 110.40(16)
N4 C8 H8A 109.6
C7 C8 H8A 109.6
N4 C8 H8B 109.6
C7 C8 H8B 109.6
H8A C8 H8B 108.1
N4 C9 C10 110.74(16)
N4 C9 H9A 109.5
C10 C9 H9A 109.5
N4 C9 H9B 109.5
C10 C9 H9B 109.5
H9A C9 H9B 108.1
N1 C10 C9 112.73(16)
N1 C10 H10A 109.0
C9 C10 H10A 109.0
N1 C10 H10B 109.0
C9 C10 H10B 109.0
H10A C10 H10B 107.8
N2 C11 H11A 109.5
N2 C11 H11B 109.5
H11A C11 H11B 109.5
N2 C11 H11C 109.5
H11A C11 H11C 109.5
H11B C11 H11C 109.5
N4 C12 H12A 109.5
N4 C12 H12B 109.5
H12A C12 H12B 109.5
N4 C12 H12C 109.5
H12A C12 H12C 109.5
H12B C12 H12C 109.5
N5 C13 C14 111.93(18)
N5 C13 H13A 109.2
C14 C13 H13A 109.2
N5 C13 H13B 109.2
C14 C13 H13B 109.2
H13A C13 H13B 107.9
N6 C14 C13 114.2(2)
N6 C14 H14A 108.7
C13 C14 H14A 108.7
N6 C14 H14B 108.7
C13 C14 H14B 108.7
H14A C14 H14B 107.6
N6 C15 C16 109.84(18)
N6 C15 H15A 109.7
C16 C15 H15A 109.7
N6 C15 H15B 109.7
C16 C15 H15B 109.7
H15A C15 H15B 108.2
N7 C16 C15 110.67(17)
N7 C16 H16A 109.5
C15 C16 H16A 109.5
N7 C16 H16B 109.5
C15 C16 H16B 109.5
H16A C16 H16B 108.1
N7 C17 C18 109.83(16)
N7 C17 H17A 109.7
C18 C17 H17A 109.7
N7 C17 H17B 109.7
C18 C17 H17B 109.7
H17A C17 H17B 108.2
N8 C18 C17 109.51(16)
N8 C18 H18A 109.8
C17 C18 H18A 109.8
N8 C18 H18B 109.8
C17 C18 H18B 109.8
H18A C18 H18B 108.2
N8 C19 C20 111.70(17)
N8 C19 H19A 109.3
C20 C19 H19A 109.3
N8 C19 H19B 109.3
C20 C19 H19B 109.3
H19A C19 H19B 107.9
N5 C20 C19 109.75(16)
N5 C20 H20A 109.7
C19 C20 H20A 109.7
N5 C20 H20B 109.7
C19 C20 H20B 109.7
H20A C20 H20B 108.2
N6 C21 H21A 109.5
N6 C21 H21B 109.5
H21A C21 H21B 109.5
N6 C21 H21C 109.5
H21A C21 H21C 109.5
H21B C21 H21C 109.5
N8 C22 H22A 109.5
N8 C22 H22B 109.5
H22A C22 H22B 109.5
N8 C22 H22C 109.5
H22A C22 H22C 109.5
H22B C22 H22C 109.5

loop_
_geom_bond_atom_site_label_1
_geom_bond_atom_site_label_2
_geom_bond_distance
Sc1 N3 2.0748(16)
Sc1 C1 2.262(2)
Sc1 N1 2.2775(16)
Sc1 N4 2.3156(16)
Sc1 N2 2.3652(17)
Sc1 Sc2 3.3691(5)
Sc1 H1 2.00(2)
Sc2 N5 2.0755(16)
Sc2 N7 2.0848(16)
Sc2 N1 2.2557(16)
Sc2 N6 2.4105(17)
Sc2 N8 2.4440(16)
Sc2 H1 2.02(2)
N1 C3 1.473(2)
N1 C10 1.482(2)
N2 C11 1.482(3)
N2 C5 1.490(3)
N2 C4 1.498(3)
N3 C7 1.437(2)
N3 C6 1.447(3)
N4 C12 1.474(3)
N4 C9 1.482(2)
N4 C8 1.485(2)
N5 C13 1.442(3)
N5 C20 1.449(3)
N6 C21 1.448(3)
N6 C14 1.461(3)
N6 C15 1.487(3)
N7 C16 1.450(3)
N7 C17 1.460(3)
N8 C22 1.471(3)
N8 C19 1.481(2)
N8 C18 1.483(3)
C1 C2 1.532(3)
C1 H1A 0.9900
C1 H1B 0.9900
C2 H2A 0.9800
C2 H2B 0.9800
C2 H2C 0.9800
C3 C4 1.528(3)
C3 H3A 0.9900
C3 H3B 0.9900
C4 H4A 0.9900
C4 H4B 0.9900
C5 C6 1.509(3)
C5 H5A 0.9900
C5 H5B 0.9900
C6 H6A 0.9900
C6 H6B 0.9900
C7 C8 1.523(3)
C7 H7A 0.9900
C7 H7B 0.9900
C8 H8A 0.9900
C8 H8B 0.9900
C9 C10 1.519(3)
C9 H9A 0.9900
C9 H9B 0.9900
C10 H10A 0.9900
C10 H10B 0.9900
C11 H11A 0.9800
C11 H11B 0.9800
C11 H11C 0.9800
C12 H12A 0.9800
C12 H12B 0.9800
C12 H12C 0.9800
C13 C14 1.482(3)
C13 H13A 0.9900
C13 H13B 0.9900
C14 H14A 0.9900
C14 H14B 0.9900
C15 C16 1.495(3)
C15 H15A 0.9900
C15 H15B 0.9900
C16 H16A 0.9900
C16 H16B 0.9900
C17 C18 1.523(3)
C17 H17A 0.9900
C17 H17B 0.9900
C18 H18A 0.9900
C18 H18B 0.9900
C19 C20 1.510(3)
C19 H19A 0.9900
C19 H19B 0.9900
C20 H20A 0.9900
C20 H20B 0.9900
C21 H21A 0.9800
C21 H21B 0.9800
C21 H21C 0.9800
C22 H22A 0.9800
C22 H22B 0.9800
C22 H22C 0.9800

loop_
_geom_torsion_atom_site_label_1
_geom_torsion_atom_site_label_2
_geom_torsion_atom_site_label_3
_geom_torsion_atom_site_label_4
_geom_torsion
N3 Sc1 Sc2 N5 83.09(10)
C1 Sc1 Sc2 N5 -98.05(8)
N1 Sc1 Sc2 N5 108.97(9)
N4 Sc1 Sc2 N5 165.20(7)
N2 Sc1 Sc2 N5 26.47(8)
N3 Sc1 Sc2 N7 -116.81(10)
C1 Sc1 Sc2 N7 62.05(8)
N1 Sc1 Sc2 N7 -90.93(8)
N4 Sc1 Sc2 N7 -34.69(7)
N2 Sc1 Sc2 N7 -173.42(7)
N3 Sc1 Sc2 N1 -25.88(10)
C1 Sc1 Sc2 N1 152.98(8)
N4 Sc1 Sc2 N1 56.24(7)
N2 Sc1 Sc2 N1 -82.49(7)
N3 Sc1 Sc2 N6 163.24(9)
C1 Sc1 Sc2 N6 -17.91(7)
N1 Sc1 Sc2 N6 -170.89(7)
N4 Sc1 Sc2 N6 -114.65(6)
N2 Sc1 Sc2 N6 106.62(6)
N3 Sc1 Sc2 N8 -17.85(10)
C1 Sc1 Sc2 N8 161.01(7)
N1 Sc1 Sc2 N8 8.03(8)
N4 Sc1 Sc2 N8 64.27(7)
N2 Sc1 Sc2 N8 -74.46(7)
N5 Sc2 N1 C3 -0.03(18)
N7 Sc2 N1 C3 -144.65(14)
N6 Sc2 N1 C3 119.83(15)
N8 Sc2 N1 C3 -68.70(15)
Sc1 Sc2 N1 C3 105.24(15)
N5 Sc2 N1 C10 139.77(12)
N7 Sc2 N1 C10 -4.85(14)
N6 Sc2 N1 C10 -100.37(14)
N8 Sc2 N1 C10 71.10(13)
Sc1 Sc2 N1 C10 -114.96(14)
N5 Sc2 N1 Sc1 -105.28(8)
N7 Sc2 N1 Sc1 110.11(7)
N6 Sc2 N1 Sc1 14.59(12)
N8 Sc2 N1 Sc1 -173.94(6)
N3 Sc1 N1 C3 38.65(12)
C1 Sc1 N1 C3 -172.85(12)
N4 Sc1 N1 C3 110.43(11)
N2 Sc1 N1 C3 -33.72(11)
Sc2 Sc1 N1 C3 -125.81(12)
N3 Sc1 N1 C10 -77.44(13)
C1 Sc1 N1 C10 71.07(16)
N4 Sc1 N1 C10 -5.66(12)
N2 Sc1 N1 C10 -149.80(13)
Sc2 Sc1 N1 C10 118.10(14)
N3 Sc1 N1 Sc2 164.45(6)
C1 Sc1 N1 Sc2 -47.04(12)
N4 Sc1 N1 Sc2 -123.76(7)
N2 Sc1 N1 Sc2 92.09(6)
N3 Sc1 N2 C11 140.45(15)
C1 Sc1 N2 C11 40.10(17)
N1 Sc1 N2 C11 -112.41(15)
N4 Sc1 N2 C11 -172.64(13)
Sc2 Sc1 N2 C11 -70.48(14)
N3 Sc1 N2 C5 18.69(13)
C1 Sc1 N2 C5 -81.66(15)
N1 Sc1 N2 C5 125.83(14)
N4 Sc1 N2 C5 65.60(16)
Sc2 Sc1 N2 C5 167.76(13)
N3 Sc1 N2 C4 -100.19(12)
C1 Sc1 N2 C4 159.45(11)
N1 Sc1 N2 C4 6.94(11)
N4 Sc1 N2 C4 -53.29(15)
Sc2 Sc1 N2 C4 48.87(11)
C1 Sc1 N3 C7 -79.37(16)
N1 Sc1 N3 C7 82.08(16)
N4 Sc1 N3 C7 8.58(14)
N2 Sc1 N3 C7 158.76(16)
Sc2 Sc1 N3 C7 99.51(15)
C1 Sc1 N3 C6 125.60(16)
N1 Sc1 N3 C6 -72.95(16)
N4 Sc1 N3 C6 -146.45(16)
N2 Sc1 N3 C6 3.73(15)
Sc2 Sc1 N3 C6 -55.52(19)
N3 Sc1 N4 C12 -150.13(14)
C1 Sc1 N4 C12 -43.52(14)
N1 Sc1 N4 C12 101.84(13)
N2 Sc1 N4 C12 163.08(12)
Sc2 Sc1 N4 C12 67.38(13)
N3 Sc1 N4 C9 87.18(13)
C1 Sc1 N4 C9 -166.22(13)
N1 Sc1 N4 C9 -20.85(12)
N2 Sc1 N4 C9 40.38(16)
Sc2 Sc1 N4 C9 -55.32(12)
N3 Sc1 N4 C8 -29.72(12)
C1 Sc1 N4 C8 76.88(13)
N1 Sc1 N4 C8 -137.75(13)
N2 Sc1 N4 C8 -76.52(15)
Sc2 Sc1 N4 C8 -172.21(11)
N7 Sc2 N5 C13 -75.71(18)
N1 Sc2 N5 C13 139.56(16)
N6 Sc2 N5 C13 -6.86(17)
N8 Sc2 N5 C13 -144.80(18)
Sc1 Sc2 N5 C13 85.70(17)
N7 Sc2 N5 C20 72.19(17)
N1 Sc2 N5 C20 -72.53(18)
N6 Sc2 N5 C20 141.05(17)
N8 Sc2 N5 C20 3.10(15)
Sc1 Sc2 N5 C20 -126.39(15)
N5 Sc2 N6 C21 146.89(19)
N7 Sc2 N6 C21 -96.42(19)
N1 Sc2 N6 C21 11.6(2)
N8 Sc2 N6 C21 -157.43(17)
Sc1 Sc2 N6 C21 21.52(19)
N5 Sc2 N6 C14 25.50(14)
N7 Sc2 N6 C14 142.19(15)
N1 Sc2 N6 C14 -109.78(15)
N8 Sc2 N6 C14 81.17(15)
Sc1 Sc2 N6 C14 -99.88(14)
N5 Sc2 N6 C15 -91.44(13)
N7 Sc2 N6 C15 25.25(13)
N1 Sc2 N6 C15 133.28(13)
N8 Sc2 N6 C15 -35.77(15)
Sc1 Sc2 N6 C15 143.18(12)
N5 Sc2 N7 C16 69.35(16)
N1 Sc2 N7 C16 -139.98(14)
N6 Sc2 N7 C16 0.66(14)
N8 Sc2 N7 C16 136.31(15)
Sc1 Sc2 N7 C16 -93.57(15)
N5 Sc2 N7 C17 -70.32(15)
N1 Sc2 N7 C17 80.35(14)
N6 Sc2 N7 C17 -139.00(15)
N8 Sc2 N7 C17 -3.35(13)
Sc1 Sc2 N7 C17 126.76(13)
N5 Sc2 N8 C22 -148.30(17)
N7 Sc2 N8 C22 94.68(16)
N1 Sc2 N8 C22 -18.01(16)
N6 Sc2 N8 C22 155.23(14)
Sc1 Sc2 N8 C22 -23.40(17)
N5 Sc2 N8 C19 -24.67(13)
N7 Sc2 N8 C19 -141.69(13)
N1 Sc2 N8 C19 105.62(13)
N6 Sc2 N8 C19 -81.13(14)
Sc1 Sc2 N8 C19 100.23(12)
N5 Sc2 N8 C18 91.81(12)
N7 Sc2 N8 C18 -25.21(11)
N1 Sc2 N8 C18 -137.90(11)
N6 Sc2 N8 C18 35.34(14)
Sc1 Sc2 N8 C18 -143.29(10)
N3 Sc1 C1 C2 -82.75(13)
N1 Sc1 C1 C2 129.18(13)
N4 Sc1 C1 C2 -158.50(13)
N2 Sc1 C1 C2 0.57(16)
Sc2 Sc1 C1 C2 97.96(12)
C10 N1 C3 C4 173.33(16)
Sc2 N1 C3 C4 -45.8(2)
Sc1 N1 C3 C4 57.84(16)
C11 N2 C4 C3 148.45(17)
C5 N2 C4 C3 -91.8(2)
Sc1 N2 C4 C3 22.26(18)
N1 C3 C4 N2 -59.3(2)
C11 N2 C5 C6 -166.50(19)
C4 N2 C5 C6 73.5(2)
Sc1 N2 C5 C6 -38.3(2)
C7 N3 C6 C5 177.89(17)
Sc1 N3 C6 C5 -25.2(2)
N2 C5 C6 N3 42.0(3)
C6 N3 C7 C8 171.95(17)
Sc1 N3 C7 C8 14.6(2)
C12 N4 C8 C7 169.25(16)
C9 N4 C8 C7 -67.7(2)
Sc1 N4 C8 C7 46.85(17)
N3 C7 C8 N4 -42.2(2)
C12 N4 C9 C10 -79.8(2)
C8 N4 C9 C10 157.50(16)
Sc1 N4 C9 C10 44.48(18)
C3 N1 C10 C9 -76.6(2)
Sc2 N1 C10 C9 138.29(14)
Sc1 N1 C10 C9 31.89(19)
N4 C9 C10 N1 -53.2(2)
C20 N5 C13 C14 -165.6(2)
Sc2 N5 C13 C14 -13.9(3)
C21 N6 C14 C13 -169.8(2)
C15 N6 C14 C13 67.4(3)
Sc2 N6 C14 C13 -41.9(2)
N5 C13 C14 N6 40.1(3)
C21 N6 C15 C16 80.8(2)
C14 N6 C15 C16 -156.65(19)
Sc2 N6 C15 C16 -47.2(2)
C17 N7 C16 C15 113.5(2)
Sc2 N7 C16 C15 -27.6(2)
N6 C15 C16 N7 52.1(2)
C16 N7 C17 C18 -109.73(19)
Sc2 N7 C17 C18 31.9(2)
C22 N8 C18 C17 -80.79(19)
C19 N8 C18 C17 159.43(16)
Sc2 N8 C18 C17 49.10(16)
N7 C17 C18 N8 -57.5(2)
C22 N8 C19 C20 175.33(17)
C18 N8 C19 C20 -64.9(2)
Sc2 N8 C19 C20 42.77(19)
C13 N5 C20 C19 169.95(18)
Sc2 N5 C20 C19 19.4(2)
N8 C19 C20 N5 -42.8(2)
